data_7207382
loop_
_publ_author_name
'Zhao, Guangyao'
'Dong, Huanli'
'Zhao, Huaping'
'Jiang, Lang'
'Zhang, Xiaotao'
'Tan, Jiahui'
'Meng, Qing'
'Hu, Wenping'

_publ_section_title
;
 Substitution effect on molecular packing and transistor performance of
 indolo[3,2-b]carbazole derivatives
;
_journal_issue 10
_journal_name_full 'Journal of Materials Chemistry'
_journal_page_first 4409
_journal_paper_doi 10.1039/c1jm14891e
_journal_volume 22
_journal_year 2012
_chemical_formula_sum 'C18 H12 N2'
_chemical_formula_weight 256.30
_chemical_name_systematic
;
?
;
_space_group_IT_number 14
_symmetry_space_group_name_Hall '-P 2ybc'
_symmetry_space_group_name_H-M 'P 1 21/c 1'
_atom_sites_solution_hydrogens geom
_atom_sites_solution_primary direct
_atom_sites_solution_secondary difmap
_audit_creation_method SHELXL-97
_cell_angle_alpha 90.00
_cell_angle_beta 96.23(3)
_cell_angle_gamma 90.00
_cell_formula_units_Z 2
_cell_length_a 13.125(3)
_cell_length_b 5.6381(11)
_cell_length_c 8.0541(16)
_cell_measurement_temperature 293(2)
_cell_volume 592.5(2)
_computing_structure_refinement 'SHELXL-97 (Sheldrick, 1997)'
_diffrn_ambient_temperature 293(2)
_diffrn_measured_fraction_theta_full 0.994
_diffrn_measured_fraction_theta_max 0.994
_diffrn_radiation_monochromator graphite
_diffrn_radiation_source 'fine-focus sealed tube'
_diffrn_radiation_type MoK\a
_diffrn_radiation_wavelength 0.71073
_diffrn_reflns_av_R_equivalents 0.0464
_diffrn_reflns_av_sigmaI/netI 0.0290
_diffrn_reflns_limit_h_max 15
_diffrn_reflns_limit_h_min -15
_diffrn_reflns_limit_k_max 6
_diffrn_reflns_limit_k_min -6
_diffrn_reflns_limit_l_max 9
_diffrn_reflns_limit_l_min -9
_diffrn_reflns_number 5613
_diffrn_reflns_theta_full 25.00
_diffrn_reflns_theta_max 25.00
_diffrn_reflns_theta_min 3.12
_exptl_absorpt_coefficient_mu 0.086
_exptl_absorpt_correction_T_max 0.9949
_exptl_absorpt_correction_T_min 0.9898
_exptl_crystal_density_diffrn 1.437
_exptl_crystal_density_method 'not measured'
_exptl_crystal_F_000 268
_exptl_crystal_size_max 0.12
_exptl_crystal_size_mid 0.10
_exptl_crystal_size_min 0.06
_refine_diff_density_max 0.170
_refine_diff_density_min -0.198
_refine_diff_density_rms 0.039
_refine_ls_extinction_method none
_refine_ls_goodness_of_fit_ref 1.075
_refine_ls_hydrogen_treatment mixed
_refine_ls_matrix_type full
_refine_ls_number_parameters 95
_refine_ls_number_reflns 1041
_refine_ls_number_restraints 0
_refine_ls_restrained_S_all 1.075
_refine_ls_R_factor_all 0.0418
_refine_ls_R_factor_gt 0.0365
_refine_ls_shift/su_max 0.002
_refine_ls_shift/su_mean 0.000
_refine_ls_structure_factor_coef Fsqd
_refine_ls_weighting_details 'calc w=1/[\s^2^(Fo^2^)+(0.0666P)^2^+0.0546P] where P=(Fo^2^+2Fc^2^)/3'
_refine_ls_weighting_scheme calc
_refine_ls_wR_factor_gt 0.0981
_refine_ls_wR_factor_ref 0.1023
_reflns_number_gt 911
_reflns_number_total 1041
_reflns_threshold_expression >2sigma(I)
_cod_data_source_file c1jm14891e.txt
_cod_data_source_block r080402b1
_cod_database_code 7207382

loop_
_symmetry_equiv_pos_as_xyz
'x, y, z'
'-x, y+1/2, -z+1/2'
'-x, -y, -z'
'x, -y-1/2, z-1/2'

loop_
_atom_site_label
_atom_site_type_symbol
_atom_site_fract_x
_atom_site_fract_y
_atom_site_fract_z
_atom_site_U_iso_or_equiv
_atom_site_adp_type
_atom_site_occupancy
_atom_site_symmetry_multiplicity
_atom_site_calc_flag
_atom_site_refinement_flags
N1 N 0.82415(8) 0.2314(2) 0.47514(13) 0.0214(3) Uani 1 1 d .
C1 C 0.75524(10) 0.3640(2) 0.37213(15) 0.0202(3) Uani 1 1 d .
C2 C 0.65402(10) 0.3140(2) 0.31318(16) 0.0237(4) Uani 1 1 d .
H2 H 0.6223 0.1759 0.3444 0.028 Uiso 1 1 calc R
C3 C 0.60209(11) 0.4760(2) 0.20693(16) 0.0259(4) Uani 1 1 d .
H3 H 0.5345 0.4456 0.1653 0.031 Uiso 1 1 calc R
C4 C 0.64908(11) 0.6851(2) 0.16056(16) 0.0249(4) Uani 1 1 d .
H4 H 0.6124 0.7911 0.0886 0.030 Uiso 1 1 calc R
C5 C 0.74993(10) 0.7358(2) 0.22094(15) 0.0211(4) Uani 1 1 d .
H5 H 0.7807 0.8756 0.1908 0.025 Uiso 1 1 calc R
C6 C 0.80437(10) 0.5739(2) 0.32734(14) 0.0192(3) Uani 1 1 d .
C7 C 0.90834(10) 0.5659(2) 0.40842(14) 0.0190(3) Uani 1 1 d .
C8 C 0.91781(10) 0.3494(2) 0.49965(15) 0.0193(3) Uani 1 1 d .
C9 C 1.00794(10) 0.2797(2) 0.59188(15) 0.0191(3) Uani 1 1 d .
H9 H 1.0127 0.1377 0.6510 0.023 Uiso 1 1 calc R
H1A H 0.8102(11) 0.094(3) 0.5287(19) 0.037(4) Uiso 1 1 d .

loop_
_atom_site_aniso_label
_atom_site_aniso_U_11
_atom_site_aniso_U_22
_atom_site_aniso_U_33
_atom_site_aniso_U_23
_atom_site_aniso_U_13
_atom_site_aniso_U_12
N1 0.0240(7) 0.0174(6) 0.0229(6) 0.0038(4) 0.0034(5) -0.0022(4)
C1 0.0258(7) 0.0192(7) 0.0161(6) -0.0016(5) 0.0049(5) 0.0017(5)
C2 0.0271(8) 0.0218(7) 0.0231(7) -0.0014(5) 0.0061(6) -0.0030(6)
C3 0.0243(7) 0.0291(8) 0.0244(7) -0.0037(5) 0.0035(6) 0.0000(6)
C4 0.0299(8) 0.0243(7) 0.0203(7) -0.0002(5) 0.0019(6) 0.0055(6)
C5 0.0283(8) 0.0176(7) 0.0183(7) -0.0011(5) 0.0064(6) 0.0014(5)
C6 0.0246(7) 0.0190(7) 0.0149(6) -0.0034(5) 0.0063(5) 0.0011(5)
C7 0.0243(7) 0.0176(7) 0.0158(6) -0.0027(5) 0.0061(5) 0.0016(5)
C8 0.0239(7) 0.0182(7) 0.0169(7) -0.0023(5) 0.0067(5) -0.0008(5)
C9 0.0261(8) 0.0148(6) 0.0171(7) 0.0000(5) 0.0059(5) 0.0015(5)

loop_
_atom_type_symbol
_atom_type_description
_atom_type_scat_dispersion_real
_atom_type_scat_dispersion_imag
_atom_type_scat_source
C C 0.0033 0.0016 'International Tables Vol C Tables 4.2.6.8 and 6.1.1.4'
H H 0.0000 0.0000 'International Tables Vol C Tables 4.2.6.8 and 6.1.1.4'
N N 0.0061 0.0033 'International Tables Vol C Tables 4.2.6.8 and 6.1.1.4'

loop_
_geom_angle_atom_site_label_1
_geom_angle_atom_site_label_2
_geom_angle_atom_site_label_3
_geom_angle
_geom_angle_site_symmetry_1
_geom_angle_site_symmetry_3
C1 N1 C8 109.72(11) . .
C1 N1 H1A 126.2(10) . .
C8 N1 H1A 123.8(9) . .
N1 C1 C2 129.46(12) . .
N1 C1 C6 108.65(11) . .
C2 C1 C6 121.88(12) . .
C3 C2 C1 117.85(13) . .
C3 C2 H2 121.1 . .
C1 C2 H2 121.1 . .
C2 C3 C4 121.36(13) . .
C2 C3 H3 119.3 . .
C4 C3 H3 119.3 . .
C5 C4 C3 120.70(12) . .
C5 C4 H4 119.7 . .
C3 C4 H4 119.7 . .
C4 C5 C6 119.05(12) . .
C4 C5 H5 120.5 . .
C6 C5 H5 120.5 . .
C5 C6 C1 119.17(12) . .
C5 C6 C7 133.83(12) . .
C1 C6 C7 107.00(11) . .
C9 C7 C8 120.59(12) 3_766 .
C9 C7 C6 132.84(11) 3_766 .
C8 C7 C6 106.56(11) . .
C9 C8 N1 129.06(12) . .
C9 C8 C7 122.86(12) . .
N1 C8 C7 108.07(11) . .
C8 C9 C7 116.55(12) . 3_766
C8 C9 H9 121.7 . .
C7 C9 H9 121.7 3_766 .

loop_
_geom_bond_atom_site_label_1
_geom_bond_atom_site_label_2
_geom_bond_distance
_geom_bond_site_symmetry_2
N1 C1 1.3791(17) .
N1 C8 1.3929(16) .
N1 H1A 0.913(17) .
C1 C2 1.3902(19) .
C1 C6 1.4133(18) .
C2 C3 1.3800(19) .
C2 H2 0.9300 .
C3 C4 1.3997(19) .
C3 H3 0.9300 .
C4 C5 1.3895(19) .
C4 H4 0.9300 .
C5 C6 1.3945(18) .
C5 H5 0.9300 .
C6 C7 1.4482(18) .
C7 C9 1.4023(18) 3_766
C7 C8 1.4228(17) .
C8 C9 1.3839(19) .
C9 C7 1.4023(18) 3_766
C9 H9 0.9300 .

loop_
_geom_torsion_atom_site_label_1
_geom_torsion_atom_site_label_2
_geom_torsion_atom_site_label_3
_geom_torsion_atom_site_label_4
_geom_torsion
_geom_torsion_site_symmetry_1
_geom_torsion_site_symmetry_4
C8 N1 C1 C2 179.14(12) . .
C8 N1 C1 C6 0.09(14) . .
N1 C1 C2 C3 -178.36(12) . .
C6 C1 C2 C3 0.58(18) . .
C1 C2 C3 C4 -0.50(19) . .
C2 C3 C4 C5 -0.13(19) . .
C3 C4 C5 C6 0.69(19) . .
C4 C5 C6 C1 -0.60(17) . .
C4 C5 C6 C7 178.28(12) . .
N1 C1 C6 C5 179.10(10) . .
C2 C1 C6 C5 -0.03(18) . .
N1 C1 C6 C7 -0.06(13) . .
C2 C1 C6 C7 -179.19(11) . .
C5 C6 C7 C9 -0.1(2) . 3_766
C1 C6 C7 C9 178.87(12) . 3_766
C5 C6 C7 C8 -178.97(12) . .
C1 C6 C7 C8 0.00(12) . .
C1 N1 C8 C9 -179.15(12) . .
C1 N1 C8 C7 -0.09(13) . .
C9 C7 C8 C9 0.15(19) 3_766 .
C6 C7 C8 C9 179.18(11) . .
C9 C7 C8 N1 -178.98(10) 3_766 .
C6 C7 C8 N1 0.05(13) . .
N1 C8 C9 C7 178.79(11) . 3_766
C7 C8 C9 C7 -0.14(19) . 3_766
